data_7238281
loop_
_publ_author_name
'Aaker\"oy, Christer B.'
'Desper, John'
'Haque, Naheed'
'Hussain, Izhar'

_publ_section_title
;
 Effective double-ended chelating agents: crystal structures of
 N,N,N&#x2032;,N&#x2032;-tetraacetyl diamino derivatives and their
 chelates
;
_journal_issue 10
_journal_name_full CrystEngComm
_journal_page_first 3218
_journal_paper_doi 10.1039/c004168h
_journal_volume 12
_journal_year 2010
_chemical_formula_moiety
;
Cu (H2 O)2 (C12 H20 N2 O4) (Cl O4)2
;
_chemical_formula_sum 'C12 H24 Cl2 Cu N2 O14'
_chemical_formula_weight 554.77
_chemical_name_systematic
;
N,N,N',N'-tetraacetyl 1,4-diaminobutane Cu(OH2)2 (ClO4)2 (H2O)2
;
_space_group_IT_number 14
_space_group_name_Hall '-P 2yn'
_space_group_name_H-M_alt 'P 1 21/n 1'
_symmetry_cell_setting monoclinic
_symmetry_space_group_name_H-M 'P 1 21/n 1'
_atom_sites_solution_hydrogens geom
_atom_sites_solution_primary direct
_atom_sites_solution_secondary difmap
_audit_creation_method SHELXL-97
_cell_angle_alpha 90.00
_cell_angle_beta 100.600(3)
_cell_angle_gamma 90.00
_cell_formula_units_Z 2
_cell_length_a 7.3645(4)
_cell_length_b 12.3273(7)
_cell_length_c 11.7535(6)
_cell_measurement_reflns_used 6561
_cell_measurement_temperature 173(2)
_cell_measurement_theta_max 28.25
_cell_measurement_theta_min 2.40
_cell_volume 1048.83(10)
_computing_cell_refinement 'Bruker XSCANS'
_computing_data_collection 'Bruker XSCANS'
_computing_data_reduction 'Bruker SHELXTL'
_computing_molecular_graphics 'Bruker SHELXTL'
_computing_publication_material 'Bruker SHELXTL'
_computing_structure_refinement 'SHELXL-97 (Sheldrick, 1997)'
_computing_structure_solution 'SHELXS-97 (Sheldrick, 1990)'
_diffrn_ambient_temperature 173(2)
_diffrn_measured_fraction_theta_full 0.963
_diffrn_measured_fraction_theta_max 0.963
_diffrn_measurement_device_type 'CCD area detector'
_diffrn_measurement_method 'phi and omega scans'
_diffrn_radiation_monochromator graphite
_diffrn_radiation_source 'fine-focus sealed tube'
_diffrn_radiation_type MoK\a
_diffrn_radiation_wavelength 0.71073
_diffrn_reflns_av_R_equivalents 0.1405
_diffrn_reflns_av_sigmaI/netI 0.0685
_diffrn_reflns_limit_h_max 9
_diffrn_reflns_limit_h_min -9
_diffrn_reflns_limit_k_max 16
_diffrn_reflns_limit_k_min -15
_diffrn_reflns_limit_l_max 15
_diffrn_reflns_limit_l_min -15
_diffrn_reflns_number 13350
_diffrn_reflns_theta_full 28.28
_diffrn_reflns_theta_max 28.28
_diffrn_reflns_theta_min 2.42
_exptl_absorpt_coefficient_mu 1.370
_exptl_absorpt_correction_type none
_exptl_crystal_colour blue
_exptl_crystal_density_diffrn 1.757
_exptl_crystal_density_method 'not measured'
_exptl_crystal_description prism
_exptl_crystal_F_000 570
_exptl_crystal_size_max 0.40
_exptl_crystal_size_mid 0.25
_exptl_crystal_size_min 0.20
_refine_diff_density_max 0.711
_refine_diff_density_min -0.696
_refine_diff_density_rms 0.129
_refine_ls_extinction_coef 0.028(3)
_refine_ls_extinction_expression Fc^*^=kFc[1+0.001xFc^2^\l^3^/sin(2\q)]^-1/4^
_refine_ls_extinction_method SHELXL
_refine_ls_goodness_of_fit_ref 1.051
_refine_ls_hydrogen_treatment constr
_refine_ls_matrix_type full
_refine_ls_number_parameters 146
_refine_ls_number_reflns 2509
_refine_ls_number_restraints 0
_refine_ls_restrained_S_all 1.051
_refine_ls_R_factor_all 0.0559
_refine_ls_R_factor_gt 0.0459
_refine_ls_shift/su_max 0.001
_refine_ls_shift/su_mean 0.000
_refine_ls_structure_factor_coef Fsqd
_refine_ls_weighting_details 'calc w=1/[\s^2^(Fo^2^)+(0.0600P)^2^+0.7000P] where P=(Fo^2^+2Fc^2^)/3'
_refine_ls_weighting_scheme calc
_refine_ls_wR_factor_gt 0.1106
_refine_ls_wR_factor_ref 0.1203
_reflns_number_gt 2075
_reflns_number_total 2509
_reflns_threshold_expression >2sigma(I)
_cod_data_source_file c004168h.txt
_cod_data_source_block ih0538m(6a)
_cod_depositor_comments
;
The following automatic conversions were performed:

data item '_symmetry_cell_setting' value 'Monoclinic' was changed to
'monoclinic' in accordance with the
/home/saulius/struct/COD-crude-data/automatic-downloads/DataCite-retrospective/RSC/depositions/lib/dictionaries/cif_core.dic
dictionary named 'cif_core.dic' version 2.4.2 last updated on
2011-04-26.

Automatic conversion script
Id: cif_fix_values 6909 2019-04-08 15:41:33Z antanas 
;
_cod_original_sg_symbol_H-M P2(1)/n
_cod_database_code 7238281

loop_
_symmetry_equiv_pos_as_xyz
'x, y, z'
'-x+1/2, y+1/2, -z+1/2'
'-x, -y, -z'
'x-1/2, -y-1/2, z-1/2'

loop_
_atom_site_label
_atom_site_type_symbol
_atom_site_fract_x
_atom_site_fract_y
_atom_site_fract_z
_atom_site_U_iso_or_equiv
_atom_site_adp_type
_atom_site_occupancy
_atom_site_symmetry_multiplicity
_atom_site_calc_flag
_atom_site_refinement_flags
Cu1 Cu 0.5000 0.5000 0.5000 0.01805(18) Uani 1 2 d S
Cl1 Cl 0.49962(9) 0.70245(5) 0.84907(5) 0.0228(2) Uani 1 1 d .
O11 O 0.3453(3) 0.7479(2) 0.7722(2) 0.0436(6) Uani 1 1 d .
O12 O 0.6492(3) 0.69087(19) 0.7865(2) 0.0387(5) Uani 1 1 d .
O13 O 0.5547(4) 0.7734(2) 0.9450(2) 0.0447(6) Uani 1 1 d .
O14 O 0.4509(3) 0.59927(18) 0.8885(2) 0.0389(5) Uani 1 1 d .
O1 O 0.4260(3) 0.67449(17) 0.53999(17) 0.0322(5) Uani 1 1 d .
H1A H 0.4300 0.6813 0.6115 0.039 Uiso 1 1 calc R
H1B H 0.3124 0.6846 0.5169 0.039 Uiso 1 1 d R
C11 C 0.9251(3) 0.4305(2) 0.85350(19) 0.0173(5) Uani 1 1 d .
H11A H 1.0501 0.4223 0.8347 0.021 Uiso 1 1 calc R
H11B H 0.8911 0.3605 0.8851 0.021 Uiso 1 1 calc R
N11 N 0.7916(3) 0.45487(16) 0.74499(16) 0.0155(4) Uani 1 1 d .
C12 C 0.9315(4) 0.5171(2) 0.9457(2) 0.0186(5) Uani 1 1 d .
H12A H 0.8071 0.5269 0.9647 0.022 Uiso 1 1 calc R
H12B H 0.9707 0.5871 0.9165 0.022 Uiso 1 1 calc R
C21 C 0.6088(3) 0.42332(19) 0.7366(2) 0.0174(5) Uani 1 1 d .
O21 O 0.4870(2) 0.44504(16) 0.65349(14) 0.0214(4) Uani 1 1 d .
C22 C 0.5570(4) 0.3585(2) 0.8331(2) 0.0253(6) Uani 1 1 d .
H22A H 0.4232 0.3465 0.8181 0.038 Uiso 1 1 calc R
H22B H 0.5929 0.3981 0.9061 0.038 Uiso 1 1 calc R
H22C H 0.6209 0.2885 0.8385 0.038 Uiso 1 1 calc R
C23 C 0.8540(3) 0.51068(19) 0.6569(2) 0.0166(5) Uani 1 1 d .
O23 O 0.7557(2) 0.53241(16) 0.56342(15) 0.0206(4) Uani 1 1 d .
C24 C 1.0518(3) 0.5439(2) 0.6745(2) 0.0254(6) Uani 1 1 d .
H24A H 1.0697 0.5945 0.6132 0.038 Uiso 1 1 calc R
H24B H 1.1292 0.4796 0.6719 0.038 Uiso 1 1 calc R
H24C H 1.0865 0.5794 0.7500 0.038 Uiso 1 1 calc R

loop_
_atom_site_aniso_label
_atom_site_aniso_U_11
_atom_site_aniso_U_22
_atom_site_aniso_U_33
_atom_site_aniso_U_23
_atom_site_aniso_U_13
_atom_site_aniso_U_12
Cu1 0.0137(2) 0.0283(3) 0.0101(2) 0.00366(15) -0.00329(15) -0.00300(15)
Cl1 0.0270(3) 0.0205(3) 0.0190(3) -0.0001(2) -0.0006(2) 0.0008(2)
O11 0.0306(12) 0.0465(14) 0.0491(14) 0.0162(11) -0.0054(10) 0.0053(10)
O12 0.0428(13) 0.0396(13) 0.0376(12) 0.0043(9) 0.0182(10) 0.0097(10)
O13 0.0499(14) 0.0492(14) 0.0348(12) -0.0219(11) 0.0073(10) -0.0168(11)
O14 0.0547(14) 0.0268(11) 0.0338(12) 0.0072(9) 0.0050(10) -0.0043(10)
O1 0.0375(11) 0.0334(11) 0.0233(10) -0.0025(8) -0.0013(8) -0.0002(9)
C11 0.0175(11) 0.0210(12) 0.0104(10) 0.0000(8) -0.0051(8) 0.0022(9)
N11 0.0153(9) 0.0185(10) 0.0106(9) -0.0009(7) -0.0028(7) -0.0009(8)
C12 0.0193(12) 0.0230(12) 0.0104(11) -0.0022(9) -0.0057(9) 0.0033(9)
C21 0.0176(11) 0.0202(12) 0.0131(11) -0.0011(9) -0.0001(8) -0.0026(9)
O21 0.0157(8) 0.0341(11) 0.0127(8) 0.0018(7) -0.0021(6) -0.0040(7)
C22 0.0248(13) 0.0310(14) 0.0187(12) 0.0058(10) 0.0004(9) -0.0074(11)
C23 0.0169(11) 0.0176(11) 0.0144(11) -0.0015(8) 0.0007(9) -0.0011(8)
O23 0.0164(8) 0.0311(10) 0.0125(8) 0.0053(7) -0.0023(6) -0.0039(7)
C24 0.0175(12) 0.0369(15) 0.0198(12) 0.0052(11) -0.0018(9) -0.0074(11)

loop_
_atom_type_symbol
_atom_type_description
_atom_type_scat_dispersion_real
_atom_type_scat_dispersion_imag
_atom_type_scat_source
C C 0.0033 0.0016 'International Tables Vol C Tables 4.2.6.8 and 6.1.1.4'
H H 0.0000 0.0000 'International Tables Vol C Tables 4.2.6.8 and 6.1.1.4'
N N 0.0061 0.0033 'International Tables Vol C Tables 4.2.6.8 and 6.1.1.4'
O O 0.0106 0.0060 'International Tables Vol C Tables 4.2.6.8 and 6.1.1.4'
Cu Cu 0.3201 1.2651 'International Tables Vol C Tables 4.2.6.8 and 6.1.1.4'
Cl Cl 0.1484 0.1585 'International Tables Vol C Tables 4.2.6.8 and 6.1.1.4'

loop_
_geom_angle_atom_site_label_1
_geom_angle_atom_site_label_2
_geom_angle_atom_site_label_3
_geom_angle
_geom_angle_site_symmetry_1
_geom_angle_site_symmetry_3
O23 Cu1 O23 180.0 . 3_666
O23 Cu1 O21 94.30(7) . 3_666
O23 Cu1 O21 85.70(7) 3_666 3_666
O23 Cu1 O21 85.70(7) . .
O23 Cu1 O21 94.30(7) 3_666 .
O21 Cu1 O21 180.00(11) 3_666 .
O23 Cu1 O1 91.22(8) . 3_666
O23 Cu1 O1 88.78(8) 3_666 3_666
O21 Cu1 O1 94.74(8) 3_666 3_666
O21 Cu1 O1 85.26(8) . 3_666
O23 Cu1 O1 88.78(8) . .
O23 Cu1 O1 91.22(8) 3_666 .
O21 Cu1 O1 85.26(8) 3_666 .
O21 Cu1 O1 94.74(8) . .
O1 Cu1 O1 180.00(11) 3_666 .
O14 Cl1 O13 110.07(15) . .
O14 Cl1 O11 109.74(15) . .
O13 Cl1 O11 109.68(16) . .
O14 Cl1 O12 109.89(14) . .
O13 Cl1 O12 109.39(15) . .
O11 Cl1 O12 108.03(15) . .
Cu1 O1 H1A 109.5 . .
Cu1 O1 H1B 109.5 . .
H1A O1 H1B 99.2 . .
N11 C11 C12 113.46(19) . .
N11 C11 H11A 108.9 . .
C12 C11 H11A 108.9 . .
N11 C11 H11B 108.9 . .
C12 C11 H11B 108.9 . .
H11A C11 H11B 107.7 . .
C21 N11 C23 122.4(2) . .
C21 N11 C11 118.89(19) . .
C23 N11 C11 118.7(2) . .
C11 C12 C12 109.3(2) . 3_767
C11 C12 H12A 109.8 . .
C12 C12 H12A 109.8 3_767 .
C11 C12 H12B 109.8 . .
C12 C12 H12B 109.8 3_767 .
H12A C12 H12B 108.3 . .
O21 C21 N11 123.5(2) . .
O21 C21 C22 118.0(2) . .
N11 C21 C22 118.4(2) . .
C21 O21 Cu1 131.33(16) . .
C21 C22 H22A 109.5 . .
C21 C22 H22B 109.5 . .
H22A C22 H22B 109.5 . .
C21 C22 H22C 109.5 . .
H22A C22 H22C 109.5 . .
H22B C22 H22C 109.5 . .
O23 C23 N11 123.6(2) . .
O23 C23 C24 117.6(2) . .
N11 C23 C24 118.8(2) . .
C23 O23 Cu1 132.10(17) . .
C23 C24 H24A 109.5 . .
C23 C24 H24B 109.5 . .
H24A C24 H24B 109.5 . .
C23 C24 H24C 109.5 . .
H24A C24 H24C 109.5 . .
H24B C24 H24C 109.5 . .

loop_
_geom_bond_atom_site_label_1
_geom_bond_atom_site_label_2
_geom_bond_distance
_geom_bond_site_symmetry_2
Cu1 O23 1.9354(17) .
Cu1 O23 1.9355(17) 3_666
Cu1 O21 1.9457(17) 3_666
Cu1 O21 1.9458(17) .
Cu1 O1 2.289(2) 3_666
Cu1 O1 2.289(2) .
Cl1 O14 1.422(2) .
Cl1 O13 1.426(2) .
Cl1 O11 1.430(2) .
Cl1 O12 1.440(2) .
O1 H1A 0.8400 .
O1 H1B 0.8399 .
C11 N11 1.491(3) .
C11 C12 1.516(3) .
C11 H11A 0.9900 .
C11 H11B 0.9900 .
N11 C21 1.388(3) .
N11 C23 1.389(3) .
C12 C12 1.534(5) 3_767
C12 H12A 0.9900 .
C12 H12B 0.9900 .
C21 O21 1.228(3) .
C21 C22 1.493(3) .
C22 H22A 0.9800 .
C22 H22B 0.9800 .
C22 H22C 0.9800 .
C23 O23 1.229(3) .
C23 C24 1.490(3) .
C24 H24A 0.9800 .
C24 H24B 0.9800 .
C24 H24C 0.9800 .

loop_
_geom_hbond_atom_site_label_D
_geom_hbond_atom_site_label_H
_geom_hbond_atom_site_label_A
_geom_hbond_distance_DH
_geom_hbond_distance_HA
_geom_hbond_distance_DA
_geom_hbond_angle_DHA
_geom_hbond_site_symmetry_A
O1 H1A O11 0.84 2.25 3.036(3) 155.8 .
O1 H1A O12 0.84 2.37 3.063(3) 140.0 .
O1 H1B O13 0.84 2.00 2.830(3) 170.8 4_575

loop_
_geom_torsion_atom_site_label_1
_geom_torsion_atom_site_label_2
_geom_torsion_atom_site_label_3
_geom_torsion_atom_site_label_4
_geom_torsion
_geom_torsion_site_symmetry_1
_geom_torsion_site_symmetry_4
C12 C11 N11 C21 -87.0(3) . .
C12 C11 N11 C23 91.5(3) . .
N11 C11 C12 C12 178.5(3) . 3_767
C23 N11 C21 O21 -2.6(4) . .
C11 N11 C21 O21 175.8(2) . .
C23 N11 C21 C22 176.8(2) . .
C11 N11 C21 C22 -4.8(3) . .
N11 C21 O21 Cu1 13.4(4) . .
C22 C21 O21 Cu1 -166.04(19) . .
O23 Cu1 O21 C21 -13.4(2) . .
O23 Cu1 O21 C21 166.6(2) 3_666 .
O1 Cu1 O21 C21 78.1(2) 3_666 .
O1 Cu1 O21 C21 -101.9(2) . .
C21 N11 C23 O23 -3.2(4) . .
C11 N11 C23 O23 178.3(2) . .
C21 N11 C23 C24 178.5(2) . .
C11 N11 C23 C24 0.0(3) . .
N11 C23 O23 Cu1 -1.7(4) . .
C24 C23 O23 Cu1 176.61(18) . .
O21 Cu1 O23 C23 -172.5(2) 3_666 .
O21 Cu1 O23 C23 7.5(2) . .
O1 Cu1 O23 C23 -77.6(2) 3_666 .
O1 Cu1 O23 C23 102.4(2) . .
